data_7246169
loop_
_publ_author_name
'Riefer, Jarno'
'Zapf, Ludwig'
'Sprenger, Jan A. P.'
'Wirthensohn, Raphael'
'Endres, Sebastian'
'P&#xf6;ppler, Ann-Christin'
'Gutmann, Marcus'
'Meinel, Lorenz'
'Ignat'ev, Nikolai V.'
'Finze, Maik'

_publ_section_title
;
 Cyano(fluoro)borate and cyano(hydrido)borate ionic liquids: low-viscosity
 ionic media for electrochemical applications.
;
_journal_issue 6
_journal_name_full 'Physical chemistry chemical physics : PCCP'
_journal_page_first 5037
_journal_page_last 5048
_journal_paper_doi 10.1039/d2cp05725e
_journal_volume 25
_journal_year 2023
_chemical_formula_moiety 'C25 H22 P, C2 H2 B N2'
_chemical_formula_sum 'C27 H24 B N2 P'
_chemical_formula_weight 418.26
_space_group_crystal_system monoclinic
_space_group_IT_number 14
_space_group_name_Hall '-P 2yn'
_space_group_name_H-M_alt 'P 1 21/n 1'
_atom_sites_solution_hydrogens mixed
_atom_sites_solution_primary dual
_atom_sites_solution_secondary difmap
_audit_creation_method SHELXL-2018/3
_audit_update_record
;
2022-11-01 deposited with the CCDC.	2023-01-18 downloaded from the CCDC.
;
_cell_angle_alpha 90
_cell_angle_beta 98.440(2)
_cell_angle_gamma 90
_cell_formula_units_Z 4
_cell_length_a 9.5349(2)
_cell_length_b 14.5833(3)
_cell_length_c 16.4465(3)
_cell_measurement_reflns_used 9572
_cell_measurement_temperature 100(2)
_cell_measurement_theta_max 76.4610
_cell_measurement_theta_min 4.0690
_cell_volume 2262.12(8)
_computing_cell_refinement 'CrysAlisPro 1.171.40.45a (Rigaku OD, 2019)'
_computing_data_collection 'CrysAlisPro 1.171.40.45a (Rigaku OD, 2019)'
_computing_data_reduction 'CrysAlisPro 1.171.40.45a (Rigaku OD, 2019)'
_computing_molecular_graphics 'SHELXL-2014/7 (Sheldrick, 2014)'
_computing_publication_material 'Olex2 (Dolomanov et al., 2009)'
_computing_structure_refinement 'SHELXL-2014/7 (Sheldrick, 2014)'
_computing_structure_solution 'Olex2 (Dolomanov et al., 2009)'
_diffrn_ambient_temperature 100(2)
_diffrn_detector 'CCD plate'
_diffrn_detector_area_resol_mean 10.0000
_diffrn_detector_type HyPix
_diffrn_measured_fraction_theta_full 1.000
_diffrn_measured_fraction_theta_max 0.984
_diffrn_measurement_device_type 'XtaLAB Synergy, Dualflex, HyPix'
_diffrn_measurement_method '\w scans'
_diffrn_radiation_probe x-ray
_diffrn_radiation_type CuK\a
_diffrn_radiation_wavelength 1.54184
_diffrn_reflns_av_R_equivalents 0.0462
_diffrn_reflns_av_unetI/netI 0.0331
_diffrn_reflns_Laue_measured_fraction_full 1.000
_diffrn_reflns_Laue_measured_fraction_max 0.984
_diffrn_reflns_limit_h_max 12
_diffrn_reflns_limit_h_min -11
_diffrn_reflns_limit_k_max 15
_diffrn_reflns_limit_k_min -18
_diffrn_reflns_limit_l_max 20
_diffrn_reflns_limit_l_min -20
_diffrn_reflns_number 24216
_diffrn_reflns_point_group_measured_fraction_full 1.000
_diffrn_reflns_point_group_measured_fraction_max 0.984
_diffrn_reflns_theta_full 72.000
_diffrn_reflns_theta_max 77.580
_diffrn_reflns_theta_min 4.071
_diffrn_source 'micro-focus sealed X-ray tube'
_diffrn_source_type 'PhotonJet (Cu) X-ray Source'
_exptl_absorpt_coefficient_mu 1.187
_exptl_absorpt_correction_T_max 1.000
_exptl_absorpt_correction_T_min 0.472
_exptl_absorpt_correction_type gaussian
_exptl_absorpt_process_details
;
CrysAlisPro 1.171.40.45a (Rigaku Oxford Diffraction, 2019)
Empirical absorption correction using spherical harmonics,
 implemented in SCALE3 ABSPACK scaling algorithm.
;
_exptl_crystal_colour 'clear colourless'
_exptl_crystal_density_diffrn 1.228
_exptl_crystal_description plate
_exptl_crystal_F_000 880
_exptl_crystal_size_max 0.215
_exptl_crystal_size_mid 0.176
_exptl_crystal_size_min 0.059
_refine_diff_density_max 0.352
_refine_diff_density_min -0.373
_refine_diff_density_rms 0.046
_refine_ls_extinction_method none
_refine_ls_goodness_of_fit_ref 1.043
_refine_ls_hydrogen_treatment mixed
_refine_ls_matrix_type full
_refine_ls_number_parameters 288
_refine_ls_number_reflns 4738
_refine_ls_number_restraints 0
_refine_ls_restrained_S_all 1.043
_refine_ls_R_factor_all 0.0435
_refine_ls_R_factor_gt 0.0382
_refine_ls_shift/su_max 0.001
_refine_ls_shift/su_mean 0.000
_refine_ls_structure_factor_coef Fsqd
_refine_ls_weighting_details 'w=1/[\s^2^(Fo^2^)+(0.0514P)^2^+0.8377P] where P=(Fo^2^+2Fc^2^)/3'
_refine_ls_weighting_scheme calc
_refine_ls_wR_factor_gt 0.0984
_refine_ls_wR_factor_ref 0.1021
_reflns_Friedel_coverage 0.000
_reflns_number_gt 4200
_reflns_number_total 4738
_reflns_threshold_expression 'I > 2\s(I)'
_cod_data_source_file d2cp05725e2.cif
_cod_data_source_block LuZa023_a
_cod_depositor_comments 'Adding full bibliography for 7246167--7246175.cif.'
_cod_original_sg_symbol_H-M 'P 21/n'
_cod_database_code 7246169
_shelx_shelxl_version_number 2018/3
_shelx_space_group_comment
;
The symmetry employed for this shelxl refinement is uniquely defined
by the following loop, which should always be used as a source of
symmetry information in preference to the above space-group names.
They are only intended as comments.
;
_oxdiff_exptl_absorpt_empirical_full_min 0.375
_oxdiff_exptl_absorpt_empirical_full_max 3.797
_oxdiff_exptl_absorpt_empirical_details
;
Empirical correction (ABSPACK) includes:
- Absorption correction using spherical harmonics
- Frame scaling
;

loop_
_space_group_symop_operation_xyz
'x, y, z'
'-x+1/2, y+1/2, -z+1/2'
'-x, -y, -z'
'x-1/2, -y-1/2, z-1/2'

loop_
_atom_site_label
_atom_site_type_symbol
_atom_site_fract_x
_atom_site_fract_y
_atom_site_fract_z
_atom_site_U_iso_or_equiv
_atom_site_adp_type
_atom_site_occupancy
_atom_site_site_symmetry_order
_atom_site_calc_flag
_atom_site_refinement_flags_posn
_atom_site_refinement_flags_adp
_atom_site_refinement_flags_occupancy
_atom_site_disorder_assembly
_atom_site_disorder_group
P001 P 0.68062(3) 0.60511(2) 0.67168(2) 0.01952(10) Uani 1 1 d . . . . .
B1 B 0.19080(18) 0.21743(12) 0.57221(11) 0.0305(4) Uani 1 1 d . . . . .
H2 H 0.146(2) 0.2191(15) 0.5034(14) 0.056(6) Uiso 1 1 d . . . . .
H1 H 0.112(2) 0.1948(13) 0.6086(12) 0.039(5) Uiso 1 1 d . . . . .
N002 N 0.28109(14) 0.39071(9) 0.61640(9) 0.0340(3) Uani 1 1 d . . . . .
N003 N 0.41109(14) 0.09526(9) 0.59291(8) 0.0323(3) Uani 1 1 d . . . . .
C004 C 0.86683(14) 0.62895(9) 0.68014(8) 0.0210(3) Uani 1 1 d . . . . .
C005 C 0.58228(13) 0.71035(9) 0.66513(8) 0.0214(3) Uani 1 1 d . . . . .
C006 C 0.96211(14) 0.55591(10) 0.68036(8) 0.0236(3) Uani 1 1 d . . . . .
H006 H 0.928044 0.494702 0.674441 0.028 Uiso 1 1 calc R U . . .
C007 C 0.91666(15) 0.71870(10) 0.68989(8) 0.0255(3) Uani 1 1 d . . . . .
H007 H 0.852087 0.768368 0.689463 0.031 Uiso 1 1 calc R U . . .
C008 C 0.53733(14) 0.74581(10) 0.73590(8) 0.0237(3) Uani 1 1 d . . . . .
H008 H 0.556188 0.713268 0.786363 0.028 Uiso 1 1 calc R U . . .
C009 C 0.31998(16) 0.14745(10) 0.58524(8) 0.0263(3) Uani 1 1 d . . . . .
C00A C 0.75120(15) 0.53264(10) 0.82899(8) 0.0249(3) Uani 1 1 d . . . . .
H00A H 0.845848 0.551354 0.826308 0.030 Uiso 1 1 calc R U . . .
C00B C 0.64547(14) 0.54527(9) 0.76179(8) 0.0218(3) Uani 1 1 d . . . . .
C00C C 1.10627(14) 0.57335(10) 0.68927(8) 0.0257(3) Uani 1 1 d . . . . .
H00C H 1.171276 0.524142 0.688273 0.031 Uiso 1 1 calc R U . . .
C00D C 0.43832(15) 0.87629(10) 0.65893(9) 0.0270(3) Uani 1 1 d . . . . .
H00D H 0.389683 0.933287 0.656908 0.032 Uiso 1 1 calc R U . . .
C00E C 0.46535(15) 0.82833(10) 0.73234(9) 0.0262(3) Uani 1 1 d . . . . .
H00E H 0.434286 0.852261 0.780383 0.031 Uiso 1 1 calc R U . . .
C00F C 0.61706(15) 0.53887(10) 0.57984(8) 0.0256(3) Uani 1 1 d . . . . .
H00B H 0.513313 0.530924 0.576852 0.031 Uiso 1 1 calc R U . . .
H00F H 0.633492 0.575255 0.531299 0.031 Uiso 1 1 calc R U . . .
C00G C 0.24440(15) 0.31771(10) 0.59838(9) 0.0267(3) Uani 1 1 d . . . . .
C00H C 1.15574(15) 0.66239(11) 0.69961(9) 0.0279(3) Uani 1 1 d . . . . .
H00H H 1.254805 0.674024 0.706324 0.033 Uiso 1 1 calc R U . . .
C00I C 0.68287(14) 0.44508(10) 0.57346(8) 0.0243(3) Uani 1 1 d . . . . .
C00J C 0.55401(15) 0.75849(10) 0.59093(9) 0.0272(3) Uani 1 1 d . . . . .
H00J H 0.583955 0.734558 0.542576 0.033 Uiso 1 1 calc R U . . .
C00K C 0.48221(15) 0.84115(10) 0.58837(9) 0.0288(3) Uani 1 1 d . . . . .
H00K H 0.462871 0.873993 0.538095 0.035 Uiso 1 1 calc R U . . .
C00L C 0.50581(15) 0.51797(10) 0.76571(9) 0.0274(3) Uani 1 1 d . . . . .
H00L H 0.434280 0.525974 0.719582 0.033 Uiso 1 1 calc R U . . .
C00M C 0.79194(15) 0.43319(11) 0.52633(8) 0.0278(3) Uani 1 1 d . . . . .
H00M H 0.827342 0.484355 0.499910 0.033 Uiso 1 1 calc R U . . .
C00N C 1.06159(16) 0.73470(10) 0.70022(9) 0.0297(3) Uani 1 1 d . . . . .
H00N H 1.096518 0.795587 0.707758 0.036 Uiso 1 1 calc R U . . .
C00O C 0.63184(15) 0.36933(10) 0.61147(9) 0.0278(3) Uani 1 1 d . . . . .
H00O H 0.558750 0.376994 0.644411 0.033 Uiso 1 1 calc R U . . .
C00P C 0.68702(16) 0.28273(11) 0.60155(9) 0.0318(3) Uani 1 1 d . . . . .
H00P H 0.650213 0.231079 0.626580 0.038 Uiso 1 1 calc R U . . .
C00Q C 0.47287(17) 0.47919(11) 0.83743(10) 0.0338(3) Uani 1 1 d . . . . .
H00Q H 0.378040 0.461527 0.840939 0.041 Uiso 1 1 calc R U . . .
C00R C 0.84862(16) 0.34667(11) 0.51806(9) 0.0315(3) Uani 1 1 d . . . . .
H00R H 0.924039 0.338985 0.486804 0.038 Uiso 1 1 calc R U . . .
C00S C 0.79601(17) 0.27159(11) 0.55504(9) 0.0319(3) Uani 1 1 d . . . . .
H00S H 0.834455 0.212384 0.548620 0.038 Uiso 1 1 calc R U . . .
C00T C 0.57826(19) 0.46609(11) 0.90420(10) 0.0356(4) Uani 1 1 d . . . . .
H00T H 0.555308 0.438945 0.953083 0.043 Uiso 1 1 calc R U . . .
C00U C 0.71630(18) 0.49229(11) 0.90002(9) 0.0332(3) Uani 1 1 d . . . . .
H00U H 0.787773 0.482697 0.945908 0.040 Uiso 1 1 calc R U . . .

loop_
_atom_site_aniso_label
_atom_site_aniso_U_11
_atom_site_aniso_U_22
_atom_site_aniso_U_33
_atom_site_aniso_U_23
_atom_site_aniso_U_13
_atom_site_aniso_U_12
P001 0.01698(17) 0.02383(18) 0.01737(16) -0.00006(12) 0.00124(12) 0.00227(12)
B1 0.0281(8) 0.0321(9) 0.0309(8) -0.0026(7) 0.0034(7) 0.0034(7)
N002 0.0309(7) 0.0315(7) 0.0397(7) -0.0008(5) 0.0049(6) 0.0060(5)
N003 0.0369(7) 0.0317(7) 0.0278(6) 0.0011(5) 0.0031(5) 0.0051(6)
C004 0.0186(6) 0.0277(7) 0.0168(6) 0.0009(5) 0.0027(5) 0.0010(5)
C005 0.0163(6) 0.0257(6) 0.0217(6) 0.0006(5) 0.0015(5) 0.0016(5)
C006 0.0229(7) 0.0246(7) 0.0228(6) -0.0012(5) 0.0017(5) 0.0015(5)
C007 0.0242(7) 0.0263(7) 0.0261(7) 0.0007(5) 0.0042(5) 0.0034(5)
C008 0.0230(6) 0.0260(7) 0.0225(6) 0.0001(5) 0.0048(5) -0.0019(5)
C009 0.0305(7) 0.0281(7) 0.0203(6) -0.0005(5) 0.0037(5) -0.0017(6)
C00A 0.0259(7) 0.0258(7) 0.0229(6) 0.0007(5) 0.0031(5) 0.0019(5)
C00B 0.0227(6) 0.0212(6) 0.0216(6) -0.0007(5) 0.0037(5) 0.0005(5)
C00C 0.0200(6) 0.0322(7) 0.0248(6) -0.0021(6) 0.0029(5) 0.0043(5)
C00D 0.0210(7) 0.0233(7) 0.0372(8) 0.0017(6) 0.0060(6) 0.0024(5)
C00E 0.0258(7) 0.0249(7) 0.0297(7) -0.0029(5) 0.0099(6) -0.0013(5)
C00F 0.0232(7) 0.0310(7) 0.0212(6) -0.0036(5) -0.0013(5) 0.0052(5)
C00G 0.0239(7) 0.0337(8) 0.0233(6) 0.0021(6) 0.0057(5) 0.0073(6)
C00H 0.0191(6) 0.0363(8) 0.0283(7) 0.0005(6) 0.0037(5) -0.0021(6)
C00I 0.0223(6) 0.0302(7) 0.0185(6) -0.0055(5) -0.0028(5) 0.0022(5)
C00J 0.0287(7) 0.0315(7) 0.0216(6) 0.0012(5) 0.0051(5) 0.0050(6)
C00K 0.0277(7) 0.0300(7) 0.0280(7) 0.0060(6) 0.0019(6) 0.0041(6)
C00L 0.0236(7) 0.0273(7) 0.0319(7) -0.0015(6) 0.0062(6) 0.0000(5)
C00M 0.0293(7) 0.0340(8) 0.0199(6) -0.0006(6) 0.0029(5) 0.0034(6)
C00N 0.0274(7) 0.0281(7) 0.0334(7) 0.0004(6) 0.0033(6) -0.0040(6)
C00O 0.0219(7) 0.0331(8) 0.0279(7) -0.0057(6) 0.0017(5) -0.0020(6)
C00P 0.0329(8) 0.0293(7) 0.0317(7) -0.0019(6) -0.0004(6) -0.0019(6)
C00Q 0.0329(8) 0.0274(7) 0.0451(9) 0.0004(6) 0.0191(7) -0.0017(6)
C00R 0.0311(8) 0.0397(8) 0.0234(7) -0.0039(6) 0.0030(6) 0.0103(6)
C00S 0.0342(8) 0.0314(8) 0.0279(7) -0.0053(6) -0.0025(6) 0.0090(6)
C00T 0.0500(10) 0.0283(7) 0.0330(8) 0.0076(6) 0.0205(7) 0.0058(7)
C00U 0.0422(9) 0.0335(8) 0.0240(7) 0.0044(6) 0.0058(6) 0.0073(7)

loop_
_atom_type_symbol
_atom_type_description
_atom_type_scat_dispersion_real
_atom_type_scat_dispersion_imag
_atom_type_scat_source
C C 0.0181 0.0091 'International Tables Vol C Tables 4.2.6.8 and 6.1.1.4'
H H 0.0000 0.0000 'International Tables Vol C Tables 4.2.6.8 and 6.1.1.4'
B B 0.0090 0.0039 'International Tables Vol C Tables 4.2.6.8 and 6.1.1.4'
N N 0.0311 0.0180 'International Tables Vol C Tables 4.2.6.8 and 6.1.1.4'
P P 0.2955 0.4335 'International Tables Vol C Tables 4.2.6.8 and 6.1.1.4'

loop_
_geom_angle_atom_site_label_1
_geom_angle_atom_site_label_2
_geom_angle_atom_site_label_3
_geom_angle
_geom_angle_site_symmetry_1
_geom_angle_site_symmetry_3
_geom_angle_publ_flag
C00B P001 C005 107.85(6) . . ?
C00B P001 C004 109.45(6) . . ?
C005 P001 C004 109.97(6) . . ?
C00B P001 C00F 110.34(7) . . ?
C005 P001 C00F 107.27(6) . . ?
C004 P001 C00F 111.86(6) . . ?
C00G B1 C009 110.03(13) . . ?
C00G B1 H2 107.8(11) . . ?
C009 B1 H2 108.4(11) . . ?
C00G B1 H1 110.8(10) . . ?
C009 B1 H1 108.5(10) . . ?
H2 B1 H1 111.3(15) . . ?
C007 C004 C006 120.28(12) . . ?
C007 C004 P001 120.50(10) . . ?
C006 C004 P001 119.16(10) . . ?
C008 C005 C00J 119.82(13) . . ?
C008 C005 P001 119.23(10) . . ?
C00J C005 P001 120.92(10) . . ?
C00C C006 C004 119.64(13) . . ?
C00C C006 H006 120.2 . . ?
C004 C006 H006 120.2 . . ?
C00N C007 C004 119.26(13) . . ?
C00N C007 H007 120.4 . . ?
C004 C007 H007 120.4 . . ?
C00E C008 C005 119.87(13) . . ?
C00E C008 H008 120.1 . . ?
C005 C008 H008 120.1 . . ?
N003 C009 B1 177.97(16) . . ?
C00U C00A C00B 119.15(14) . . ?
C00U C00A H00A 120.4 . . ?
C00B C00A H00A 120.4 . . ?
C00A C00B C00L 120.50(13) . . ?
C00A C00B P001 121.21(10) . . ?
C00L C00B P001 118.08(10) . . ?
C00H C00C C006 120.06(13) . . ?
C00H C00C H00C 120.0 . . ?
C006 C00C H00C 120.0 . . ?
C00E C00D C00K 120.09(13) . . ?
C00E C00D H00D 120.0 . . ?
C00K C00D H00D 120.0 . . ?
C008 C00E C00D 120.25(13) . . ?
C008 C00E H00E 119.9 . . ?
C00D C00E H00E 119.9 . . ?
C00I C00F P001 116.47(9) . . ?
C00I C00F H00B 108.2 . . ?
P001 C00F H00B 108.2 . . ?
C00I C00F H00F 108.2 . . ?
P001 C00F H00F 108.2 . . ?
H00B C00F H00F 107.3 . . ?
N002 C00G B1 178.80(16) . . ?
C00C C00H C00N 120.36(13) . . ?
C00C C00H H00H 119.8 . . ?
C00N C00H H00H 119.8 . . ?
C00O C00I C00M 119.26(13) . . ?
C00O C00I C00F 120.65(13) . . ?
C00M C00I C00F 120.03(13) . . ?
C00K C00J C005 119.65(13) . . ?
C00K C00J H00J 120.2 . . ?
C005 C00J H00J 120.2 . . ?
C00J C00K C00D 120.31(13) . . ?
C00J C00K H00K 119.8 . . ?
C00D C00K H00K 119.8 . . ?
C00Q C00L C00B 119.43(14) . . ?
C00Q C00L H00L 120.3 . . ?
C00B C00L H00L 120.3 . . ?
C00R C00M C00I 120.00(14) . . ?
C00R C00M H00M 120.0 . . ?
C00I C00M H00M 120.0 . . ?
C00H C00N C007 120.39(14) . . ?
C00H C00N H00N 119.8 . . ?
C007 C00N H00N 119.8 . . ?
C00P C00O C00I 120.41(14) . . ?
C00P C00O H00O 119.8 . . ?
C00I C00O H00O 119.8 . . ?
C00O C00P C00S 119.95(15) . . ?
C00O C00P H00P 120.0 . . ?
C00S C00P H00P 120.0 . . ?
C00L C00Q C00T 120.09(14) . . ?
C00L C00Q H00Q 120.0 . . ?
C00T C00Q H00Q 120.0 . . ?
C00S C00R C00M 120.38(14) . . ?
C00S C00R H00R 119.8 . . ?
C00M C00R H00R 119.8 . . ?
C00R C00S C00P 119.97(14) . . ?
C00R C00S H00S 120.0 . . ?
C00P C00S H00S 120.0 . . ?
C00U C00T C00Q 120.44(14) . . ?
C00U C00T H00T 119.8 . . ?
C00Q C00T H00T 119.8 . . ?
C00T C00U C00A 120.37(15) . . ?
C00T C00U H00U 119.8 . . ?
C00A C00U H00U 119.8 . . ?

loop_
_geom_bond_atom_site_label_1
_geom_bond_atom_site_label_2
_geom_bond_distance
_geom_bond_site_symmetry_2
_geom_bond_publ_flag
P001 C00B 1.7933(14) . ?
P001 C005 1.7934(14) . ?
P001 C004 1.7945(13) . ?
P001 C00F 1.8202(14) . ?
B1 C00G 1.588(2) . ?
B1 C009 1.590(2) . ?
B1 H2 1.15(2) . ?
B1 H1 1.08(2) . ?
N002 C00G 1.146(2) . ?
N003 C009 1.148(2) . ?
C004 C007 1.394(2) . ?
C004 C006 1.3996(19) . ?
C005 C008 1.3973(19) . ?
C005 C00J 1.3993(19) . ?
C006 C00C 1.3844(19) . ?
C006 H006 0.9500 . ?
C007 C00N 1.387(2) . ?
C007 H007 0.9500 . ?
C008 C00E 1.382(2) . ?
C008 H008 0.9500 . ?
C00A C00U 1.391(2) . ?
C00A C00B 1.3946(19) . ?
C00A H00A 0.9500 . ?
C00B C00L 1.4004(19) . ?
C00C C00H 1.383(2) . ?
C00C H00C 0.9500 . ?
C00D C00E 1.386(2) . ?
C00D C00K 1.388(2) . ?
C00D H00D 0.9500 . ?
C00E H00E 0.9500 . ?
C00F C00I 1.5149(19) . ?
C00F H00B 0.9900 . ?
C00F H00F 0.9900 . ?
C00H C00N 1.386(2) . ?
C00H H00H 0.9500 . ?
C00I C00O 1.392(2) . ?
C00I C00M 1.396(2) . ?
C00J C00K 1.384(2) . ?
C00J H00J 0.9500 . ?
C00K H00K 0.9500 . ?
C00L C00Q 1.385(2) . ?
C00L H00L 0.9500 . ?
C00M C00R 1.387(2) . ?
C00M H00M 0.9500 . ?
C00N H00N 0.9500 . ?
C00O C00P 1.387(2) . ?
C00O H00O 0.9500 . ?
C00P C00S 1.387(2) . ?
C00P H00P 0.9500 . ?
C00Q C00T 1.389(2) . ?
C00Q H00Q 0.9500 . ?
C00R C00S 1.382(2) . ?
C00R H00R 0.9500 . ?
C00S H00S 0.9500 . ?
C00T C00U 1.382(2) . ?
C00T H00T 0.9500 . ?
C00U H00U 0.9500 . ?
